data_4119787
loop_
_publ_author_name
'Dong-Xu Xue'
'Amy J. Cairns'
'Youssef Belmabkhout'
'Lukasz Wojtas'
'Yunling Liu'
'Mohamed H. Alkordi'
'Mohamed Eddaoudi'

_publ_section_title
;
 Tunable Rare-Earth fcu-MOFs: A Platform for Systematic Enhancement of CO2
 Adsorption Energetics and Uptake
;
_journal_name_full 'Journal of the American Chemical Society'
_journal_page_first 7660
_journal_page_last 7667
_journal_paper_doi 10.1021/ja401429x
_journal_volume 135
_journal_year 2013
_chemical_formula_sum 'C84 H36 F12 O46 Tb6'
_chemical_formula_weight 2962.65
_chemical_name_systematic
;
 ?
;
_space_group_IT_number 225
_symmetry_cell_setting cubic
_symmetry_space_group_name_Hall '-F 4 2 3'
_symmetry_space_group_name_H-M 'F m -3 m'
_atom_sites_solution_hydrogens geom
_atom_sites_solution_primary direct
_atom_sites_solution_secondary difmap
_audit_creation_method SHELXL-97
_cell_angle_alpha 90.00
_cell_angle_beta 90.00
_cell_angle_gamma 90.00
_cell_formula_units_Z 4
_cell_length_a 27.4756(7)
_cell_length_b 27.4756(7)
_cell_length_c 27.4756(7)
_cell_measurement_temperature 100(2)
_cell_volume 20741.6(9)
_computing_cell_refinement 'APEX2 (Bruker, 2010); SAINT (Bruker, 2009)'
_computing_data_collection 'APEX2 (Bruker, 2010)'
_computing_data_reduction 'SAINT (Bruker, 2009);XPREP(Sheldrick,2008)'
_computing_publication_material 'APEX2 (Bruker, 2010)'
_computing_structure_refinement 'SHELXL-97 (Sheldrick, 2008)'
_computing_structure_solution 'SHELXS-97 (Sheldrick, 2008)'
_diffrn_ambient_temperature 100(2)
_diffrn_measured_fraction_theta_full 0.987
_diffrn_measured_fraction_theta_max 0.967
_diffrn_measurement_device_type 'Bruker X8 PROSPECTOR APEX2 CCD'
_diffrn_measurement_method 'phi and omega scans'
_diffrn_radiation_monochromator 'Incoatec Quazar Multilayer Mirror'
_diffrn_radiation_source 'Incoatec I\mS microfocus x-ray source'
_diffrn_radiation_type CuK\a
_diffrn_radiation_wavelength 1.54178
_diffrn_reflns_av_R_equivalents 0.0000
_diffrn_reflns_av_sigmaI/netI 0.0667
_diffrn_reflns_limit_h_max 31
_diffrn_reflns_limit_h_min -23
_diffrn_reflns_limit_k_max 29
_diffrn_reflns_limit_k_min -32
_diffrn_reflns_limit_l_max 31
_diffrn_reflns_limit_l_min -28
_diffrn_reflns_number 5524
_diffrn_reflns_theta_full 66.60
_diffrn_reflns_theta_max 67.93
_diffrn_reflns_theta_min 4.55
_exptl_absorpt_coefficient_mu 10.332
_exptl_absorpt_correction_T_max 0.3063
_exptl_absorpt_correction_T_min 0.3063
_exptl_absorpt_correction_type multi-scan
_exptl_absorpt_process_details 'SADABS; (Sheldrick, 2003)'
_exptl_crystal_colour colorless
_exptl_crystal_density_diffrn 0.949
_exptl_crystal_description polyhedron
_exptl_crystal_F_000 5624
_exptl_crystal_size_max 0.15
_exptl_crystal_size_mid 0.15
_exptl_crystal_size_min 0.15
_refine_diff_density_max 1.137
_refine_diff_density_min -1.339
_refine_diff_density_rms 0.170
_refine_ls_extinction_method none
_refine_ls_goodness_of_fit_ref 1.051
_refine_ls_hydrogen_treatment constr
_refine_ls_matrix_type full
_refine_ls_number_parameters 38
_refine_ls_number_reflns 5524
_refine_ls_number_restraints 4
_refine_ls_restrained_S_all 1.052
_refine_ls_R_factor_all 0.0768
_refine_ls_R_factor_gt 0.0732
_refine_ls_shift/su_max 0.002
_refine_ls_shift/su_mean 0.000
_refine_ls_structure_factor_coef Fsqd
_refine_ls_weighting_details 'calc w=1/[\s^2^(Fo^2^)+(0.1200P)^2^+567.6501P] where P=(Fo^2^+2Fc^2^)/3'
_refine_ls_weighting_scheme calc
_refine_ls_wR_factor_gt 0.2049
_refine_ls_wR_factor_ref 0.2085
_reflns_number_gt 5138
_reflns_number_total 5524
_reflns_threshold_expression >2sigma(I)
_cod_data_source_file ja401429x_si_008.cif
_cod_data_source_block TbDFTZBP
_cod_database_code 4119787

loop_
_symmetry_equiv_pos_as_xyz
'x, y, z'
'-x, -y, z'
'-x, y, -z'
'x, -y, -z'
'z, x, y'
'z, -x, -y'
'-z, -x, y'
'-z, x, -y'
'y, z, x'
'-y, z, -x'
'y, -z, -x'
'-y, -z, x'
'y, x, -z'
'-y, -x, -z'
'y, -x, z'
'-y, x, z'
'x, z, -y'
'-x, z, y'
'-x, -z, -y'
'x, -z, y'
'z, y, -x'
'z, -y, x'
'-z, y, x'
'-z, -y, -x'
'x, y+1/2, z+1/2'
'-x, -y+1/2, z+1/2'
'-x, y+1/2, -z+1/2'
'x, -y+1/2, -z+1/2'
'z, x+1/2, y+1/2'
'z, -x+1/2, -y+1/2'
'-z, -x+1/2, y+1/2'
'-z, x+1/2, -y+1/2'
'y, z+1/2, x+1/2'
'-y, z+1/2, -x+1/2'
'y, -z+1/2, -x+1/2'
'-y, -z+1/2, x+1/2'
'y, x+1/2, -z+1/2'
'-y, -x+1/2, -z+1/2'
'y, -x+1/2, z+1/2'
'-y, x+1/2, z+1/2'
'x, z+1/2, -y+1/2'
'-x, z+1/2, y+1/2'
'-x, -z+1/2, -y+1/2'
'x, -z+1/2, y+1/2'
'z, y+1/2, -x+1/2'
'z, -y+1/2, x+1/2'
'-z, y+1/2, x+1/2'
'-z, -y+1/2, -x+1/2'
'x+1/2, y, z+1/2'
'-x+1/2, -y, z+1/2'
'-x+1/2, y, -z+1/2'
'x+1/2, -y, -z+1/2'
'z+1/2, x, y+1/2'
'z+1/2, -x, -y+1/2'
'-z+1/2, -x, y+1/2'
'-z+1/2, x, -y+1/2'
'y+1/2, z, x+1/2'
'-y+1/2, z, -x+1/2'
'y+1/2, -z, -x+1/2'
'-y+1/2, -z, x+1/2'
'y+1/2, x, -z+1/2'
'-y+1/2, -x, -z+1/2'
'y+1/2, -x, z+1/2'
'-y+1/2, x, z+1/2'
'x+1/2, z, -y+1/2'
'-x+1/2, z, y+1/2'
'-x+1/2, -z, -y+1/2'
'x+1/2, -z, y+1/2'
'z+1/2, y, -x+1/2'
'z+1/2, -y, x+1/2'
'-z+1/2, y, x+1/2'
'-z+1/2, -y, -x+1/2'
'x+1/2, y+1/2, z'
'-x+1/2, -y+1/2, z'
'-x+1/2, y+1/2, -z'
'x+1/2, -y+1/2, -z'
'z+1/2, x+1/2, y'
'z+1/2, -x+1/2, -y'
'-z+1/2, -x+1/2, y'
'-z+1/2, x+1/2, -y'
'y+1/2, z+1/2, x'
'-y+1/2, z+1/2, -x'
'y+1/2, -z+1/2, -x'
'-y+1/2, -z+1/2, x'
'y+1/2, x+1/2, -z'
'-y+1/2, -x+1/2, -z'
'y+1/2, -x+1/2, z'
'-y+1/2, x+1/2, z'
'x+1/2, z+1/2, -y'
'-x+1/2, z+1/2, y'
'-x+1/2, -z+1/2, -y'
'x+1/2, -z+1/2, y'
'z+1/2, y+1/2, -x'
'z+1/2, -y+1/2, x'
'-z+1/2, y+1/2, x'
'-z+1/2, -y+1/2, -x'
'-x, -y, -z'
'x, y, -z'
'x, -y, z'
'-x, y, z'
'-z, -x, -y'
'-z, x, y'
'z, x, -y'
'z, -x, y'
'-y, -z, -x'
'y, -z, x'
'-y, z, x'
'y, z, -x'
'-y, -x, z'
'y, x, z'
'-y, x, -z'
'y, -x, -z'
'-x, -z, y'
'x, -z, -y'
'x, z, y'
'-x, z, -y'
'-z, -y, x'
'-z, y, -x'
'z, -y, -x'
'z, y, x'
'-x, -y+1/2, -z+1/2'
'x, y+1/2, -z+1/2'
'x, -y+1/2, z+1/2'
'-x, y+1/2, z+1/2'
'-z, -x+1/2, -y+1/2'
'-z, x+1/2, y+1/2'
'z, x+1/2, -y+1/2'
'z, -x+1/2, y+1/2'
'-y, -z+1/2, -x+1/2'
'y, -z+1/2, x+1/2'
'-y, z+1/2, x+1/2'
'y, z+1/2, -x+1/2'
'-y, -x+1/2, z+1/2'
'y, x+1/2, z+1/2'
'-y, x+1/2, -z+1/2'
'y, -x+1/2, -z+1/2'
'-x, -z+1/2, y+1/2'
'x, -z+1/2, -y+1/2'
'x, z+1/2, y+1/2'
'-x, z+1/2, -y+1/2'
'-z, -y+1/2, x+1/2'
'-z, y+1/2, -x+1/2'
'z, -y+1/2, -x+1/2'
'z, y+1/2, x+1/2'
'-x+1/2, -y, -z+1/2'
'x+1/2, y, -z+1/2'
'x+1/2, -y, z+1/2'
'-x+1/2, y, z+1/2'
'-z+1/2, -x, -y+1/2'
'-z+1/2, x, y+1/2'
'z+1/2, x, -y+1/2'
'z+1/2, -x, y+1/2'
'-y+1/2, -z, -x+1/2'
'y+1/2, -z, x+1/2'
'-y+1/2, z, x+1/2'
'y+1/2, z, -x+1/2'
'-y+1/2, -x, z+1/2'
'y+1/2, x, z+1/2'
'-y+1/2, x, -z+1/2'
'y+1/2, -x, -z+1/2'
'-x+1/2, -z, y+1/2'
'x+1/2, -z, -y+1/2'
'x+1/2, z, y+1/2'
'-x+1/2, z, -y+1/2'
'-z+1/2, -y, x+1/2'
'-z+1/2, y, -x+1/2'
'z+1/2, -y, -x+1/2'
'z+1/2, y, x+1/2'
'-x+1/2, -y+1/2, -z'
'x+1/2, y+1/2, -z'
'x+1/2, -y+1/2, z'
'-x+1/2, y+1/2, z'
'-z+1/2, -x+1/2, -y'
'-z+1/2, x+1/2, y'
'z+1/2, x+1/2, -y'
'z+1/2, -x+1/2, y'
'-y+1/2, -z+1/2, -x'
'y+1/2, -z+1/2, x'
'-y+1/2, z+1/2, x'
'y+1/2, z+1/2, -x'
'-y+1/2, -x+1/2, z'
'y+1/2, x+1/2, z'
'-y+1/2, x+1/2, -z'
'y+1/2, -x+1/2, -z'
'-x+1/2, -z+1/2, y'
'x+1/2, -z+1/2, -y'
'x+1/2, z+1/2, y'
'-x+1/2, z+1/2, -y'
'-z+1/2, -y+1/2, x'
'-z+1/2, y+1/2, -x'
'z+1/2, -y+1/2, -x'
'z+1/2, y+1/2, x'

loop_
_atom_site_label
_atom_site_type_symbol
_atom_site_fract_x
_atom_site_fract_y
_atom_site_fract_z
_atom_site_U_iso_or_equiv
_atom_site_adp_type
_atom_site_occupancy
_atom_site_symmetry_multiplicity
_atom_site_calc_flag
_atom_site_refinement_flags
_atom_site_disorder_group
Tb1 Tb 0.5000 0.900032(14) 0.5000 0.0236(2) Uani 1 8 d S .
O1 O 0.54594(7) 0.95406(7) 0.45406(7) 0.0038(7) Uiso 1 6 d S .
O2 O 0.42340(16) 0.86437(15) 0.5000 0.0637(10) Uiso 1 2 d S .
C2 C 0.3405(3) 0.8405(3) 0.5000 0.090(3) Uiso 1 4 d SD .
C1 C 0.3808(3) 0.8808(3) 0.5000 0.073(3) Uiso 1 4 d S .
C5 C 0.2698(3) 0.7698(3) 0.5000 0.104(4) Uiso 1 4 d SD .
O3 O 0.5000 0.8063(7) 0.5000 0.107(5) Uiso 0.67 8 d SP .
C6 C 0.2933(3) 0.8528(3) 0.5162(3) 0.089(3) Uiso 0.50 1 d PD -1
H6 H 0.2860 0.8847 0.5274 0.107 Uiso 0.25 1 calc PR -1
C14 C 0.2574(4) 0.8165(3) 0.5152(3) 0.090(3) Uiso 0.50 1 d PD -1
H14 H 0.2250 0.8237 0.5248 0.108 Uiso 0.50 1 calc PR -1
F7 F 0.2751(9) 0.8964(6) 0.5313(9) 0.186(9) Uiso 0.25 1 d PD .
O18 O 0.6309(18) 0.217(3) 0.3691(18) 0.15(2) Uiso 0.13 2 d SP .
O10 O 0.6279(15) 0.162(3) 0.3721(15) 0.16(3) Uiso 0.13 2 d SP .
O4 O 0.6241(8) 0.1241(8) 0.3759(8) 0.147(10) Uiso 0.50 6 d SP .

loop_
_atom_site_aniso_label
_atom_site_aniso_U_11
_atom_site_aniso_U_22
_atom_site_aniso_U_33
_atom_site_aniso_U_23
_atom_site_aniso_U_13
_atom_site_aniso_U_12
Tb1 0.0335(3) 0.0037(3) 0.0335(3) 0.000 0.000 0.000

loop_
_atom_type_symbol
_atom_type_description
_atom_type_scat_dispersion_real
_atom_type_scat_dispersion_imag
_atom_type_scat_source
C C 0.0181 0.0091 'International Tables Vol C Tables 4.2.6.8 and 6.1.1.4'
H H 0.0000 0.0000 'International Tables Vol C Tables 4.2.6.8 and 6.1.1.4'
F F 0.0727 0.0534 'International Tables Vol C Tables 4.2.6.8 and 6.1.1.4'
O O 0.0492 0.0322 'International Tables Vol C Tables 4.2.6.8 and 6.1.1.4'
Tb Tb -9.1472 9.1891 'International Tables Vol C Tables 4.2.6.8 and 6.1.1.4'

loop_
_geom_angle_atom_site_label_1
_geom_angle_atom_site_label_2
_geom_angle_atom_site_label_3
_geom_angle
_geom_angle_site_symmetry_1
_geom_angle_site_symmetry_3
O2 Tb1 O2 79.74(8) 23_655 3_656
O2 Tb1 O2 79.74(8) 23_655 .
O2 Tb1 O2 130.1(2) 3_656 .
O2 Tb1 O2 130.1(2) 23_655 21_556
O2 Tb1 O2 79.74(8) 3_656 21_556
O2 Tb1 O2 79.74(8) . 21_556
O2 Tb1 O1 139.71(6) 23_655 98_556
O2 Tb1 O1 77.11(11) 3_656 98_556
O2 Tb1 O1 139.71(6) . 98_556
O2 Tb1 O1 77.11(11) 21_556 98_556
O2 Tb1 O1 77.11(11) 23_655 .
O2 Tb1 O1 77.11(11) 3_656 .
O2 Tb1 O1 139.71(6) . .
O2 Tb1 O1 139.71(6) 21_556 .
O1 Tb1 O1 65.87(9) 98_556 .
O2 Tb1 O1 77.11(11) 23_655 100_655
O2 Tb1 O1 139.71(6) 3_656 100_655
O2 Tb1 O1 77.11(11) . 100_655
O2 Tb1 O1 139.71(6) 21_556 100_655
O1 Tb1 O1 100.51(16) 98_556 100_655
O1 Tb1 O1 65.87(8) . 100_655
O2 Tb1 O1 139.71(6) 23_655 3_656
O2 Tb1 O1 139.71(6) 3_656 3_656
O2 Tb1 O1 77.11(11) . 3_656
O2 Tb1 O1 77.11(11) 21_556 3_656
O1 Tb1 O1 65.87(8) 98_556 3_656
O1 Tb1 O1 100.51(16) . 3_656
O1 Tb1 O1 65.87(8) 100_655 3_656
O2 Tb1 O3 65.04(10) 23_655 .
O2 Tb1 O3 65.04(11) 3_656 .
O2 Tb1 O3 65.04(10) . .
O2 Tb1 O3 65.04(10) 21_556 .
O1 Tb1 O3 129.75(8) 98_556 .
O1 Tb1 O3 129.75(8) . .
O1 Tb1 O3 129.75(8) 100_655 .
O1 Tb1 O3 129.75(8) 3_656 .
O2 Tb1 Tb1 107.36(7) 23_655 177_666
O2 Tb1 Tb1 69.96(11) 3_656 177_666
O2 Tb1 Tb1 159.96(10) . 177_666
O2 Tb1 Tb1 107.36(7) 21_556 177_666
O1 Tb1 Tb1 33.22(3) 98_556 177_666
O1 Tb1 Tb1 33.22(3) . 177_666
O1 Tb1 Tb1 86.12(7) 100_655 177_666
O1 Tb1 Tb1 86.12(7) 3_656 177_666
O3 Tb1 Tb1 135.000(2) . 177_666
O2 Tb1 Tb1 159.96(10) 23_655 125_666
O2 Tb1 Tb1 107.36(7) 3_656 125_666
O2 Tb1 Tb1 107.36(7) . 125_666
O2 Tb1 Tb1 69.96(11) 21_556 125_666
O1 Tb1 Tb1 33.22(3) 98_556 125_666
O1 Tb1 Tb1 86.12(7) . 125_666
O1 Tb1 Tb1 86.12(7) 100_655 125_666
O1 Tb1 Tb1 33.22(3) 3_656 125_666
O3 Tb1 Tb1 135.0 . 125_666
Tb1 Tb1 Tb1 60.0 177_666 125_666
O2 Tb1 Tb1 69.96(10) 23_655 29_554
O2 Tb1 Tb1 107.36(7) 3_656 29_554
O2 Tb1 Tb1 107.36(7) . 29_554
O2 Tb1 Tb1 159.96(10) 21_556 29_554
O1 Tb1 Tb1 86.12(7) 98_556 29_554
O1 Tb1 Tb1 33.22(3) . 29_554
O1 Tb1 Tb1 33.22(3) 100_655 29_554
O1 Tb1 Tb1 86.12(7) 3_656 29_554
O3 Tb1 Tb1 135.0 . 29_554
Tb1 Tb1 Tb1 60.0 177_666 29_554
Tb1 Tb1 Tb1 90.0 125_666 29_554
Tb1 O1 Tb1 113.56(6) 177_666 29_554
Tb1 O1 Tb1 113.56(6) 177_666 .
Tb1 O1 Tb1 113.56(6) 29_554 .
C1 O2 Tb1 134.0(5) . .
C6 C2 C6 122.5(11) 85_456 .
C6 C2 C6 36.7(8) 85_456 182_455
C6 C2 C6 109.8(10) . 182_455
C6 C2 C6 109.8(10) 85_456 98_556
C6 C2 C6 36.7(8) . 98_556
C6 C2 C6 122.5(11) 182_455 98_556
C6 C2 C1 118.7(6) 85_456 .
C6 C2 C1 118.7(6) . .
C6 C2 C1 118.7(6) 182_455 .
C6 C2 C1 118.7(6) 98_556 .
O2 C1 O2 132.2(10) . 85_456
O2 C1 C2 113.9(5) . .
O2 C1 C2 113.9(5) 85_456 .
C14 C5 C14 35.0(8) 182_455 85_456
C14 C5 C14 111.3(11) 182_455 .
C14 C5 C14 123.0(13) 85_456 .
C14 C5 C14 123.0(13) 182_455 98_556
C14 C5 C14 111.3(11) 85_456 98_556
C14 C5 C14 35.0(8) . 98_556
C14 C5 C5 118.5(6) 182_455 169_566
C14 C5 C5 118.5(6) 85_456 169_566
C14 C5 C5 118.5(6) . 169_566
C14 C5 C5 118.5(6) 98_556 169_566
C14 C6 C2 118.1(9) . .
C14 C6 F7 105.0(11) . 98_556
C2 C6 F7 100.5(9) . 98_556
C14 C6 H6 121.0 . .
C2 C6 H6 121.0 . .
F7 C6 H6 64.6 98_556 .
C5 C14 C6 119.2(10) . .
C5 C14 H14 120.4 . .
C6 C14 H14 120.4 . .
F7 F7 C6 44.9(7) 98_556 98_556
O4 O10 O10 51(3) . 83_556
O4 O10 O10 51(3) . 32_645
O10 O10 O10 60.000(14) 83_556 32_645
O4 O10 O18 176(7) . .
O10 O10 O18 132(3) 83_556 .
O10 O10 O18 132(3) 32_645 .
O10 O4 O10 78(6) 83_556 32_645
O10 O4 O10 78(6) 83_556 .
O10 O4 O10 78(6) 32_645 .

loop_
_geom_bond_atom_site_label_1
_geom_bond_atom_site_label_2
_geom_bond_distance
_geom_bond_site_symmetry_2
Tb1 O2 2.322(4) 23_655
Tb1 O2 2.322(4) 3_656
Tb1 O2 2.322(4) .
Tb1 O2 2.322(4) 21_556
Tb1 O1 2.3216(9) 98_556
Tb1 O1 2.3216(9) .
Tb1 O1 2.3216(9) 100_655
Tb1 O1 2.3216(9) 3_656
Tb1 O3 2.575(18) .
Tb1 Tb1 3.8844(6) 177_666
Tb1 Tb1 3.8844(6) 125_666
Tb1 Tb1 3.8844(6) 29_554
O1 Tb1 2.3216(9) 177_666
O1 Tb1 2.3216(9) 29_554
O2 C1 1.255(6) .
C2 C6 1.413(7) 85_456
C2 C6 1.413(8) .
C2 C6 1.413(7) 182_455
C2 C6 1.413(8) 98_556
C2 C1 1.565(15) .
C1 O2 1.255(6) 85_456
C5 C14 1.391(8) 182_455
C5 C14 1.391(8) 85_456
C5 C14 1.391(8) .
C5 C14 1.391(8) 98_556
C5 C5 1.54(2) 169_566
C6 C14 1.402(8) .
C6 F7 1.839(16) 98_556
C6 H6 0.9500 .
C14 H14 0.9500 .
F7 F7 1.72(5) 98_556
F7 C6 1.839(16) 98_556
O18 O10 1.53(9) .
O10 O4 1.05(7) .
O10 O10 1.32(12) 83_556
O10 O10 1.32(12) 32_645
O4 O10 1.05(7) 83_556
O4 O10 1.05(7) 32_645
